data_2210098
loop_
_publ_author_name
'Pera\<s\'inov\'a, Lucia'
'\<Stefko, Martin'
'V\'egh, Daniel'
'Ko\<z\'i\<sek, Jozef'

_publ_section_title
;
 5-(Fluoren-9-ylidenemethyl)thiophene-2-carbaldehyde
;
_journal_coeditor_code BI2054
_journal_issue 9
_journal_name_full 'Acta Crystallographica Section E'
_journal_page_first o3972
_journal_page_last o3973
_journal_paper_doi 10.1107/S1600536806032776
_journal_volume 62
_journal_year 2006
_chemical_formula_iupac 'C19 H12 O S'
_chemical_formula_moiety 'C19 H12 O S'
_chemical_formula_sum 'C19 H12 O S'
_chemical_formula_weight 288.35
_chemical_name_systematic
;
5-(Fluoren-9-ylidenemethyl)thiophene-2-carbaldehyde
;
_space_group_IT_number 14
_symmetry_cell_setting monoclinic
_symmetry_space_group_name_Hall '-P 2ybc'
_symmetry_space_group_name_H-M 'P 1 21/c 1'
_atom_sites_solution_hydrogens geom
_atom_sites_solution_primary direct
_atom_sites_solution_secondary difmap
_audit_creation_method SHELXL-97
_cell_angle_alpha 90.00
_cell_angle_beta 96.93(3)
_cell_angle_gamma 90.00
_cell_formula_units_Z 4
_cell_length_a 8.146(2)
_cell_length_b 24.075(5)
_cell_length_c 6.6070(10)
_cell_measurement_reflns_used 8113
_cell_measurement_temperature 295
_cell_measurement_theta_max 25.4
_cell_measurement_theta_min 2.7
_cell_volume 1286.3(5)
_computing_cell_refinement 'CrysAlis RED (Oxford Diffraction, 2006)'
_computing_data_collection 'CrysAlis CCD (Oxford Diffraction, 2006)'
_computing_data_reduction 'CrysAlis RED'
_computing_molecular_graphics 'DIAMOND (Brandenburg, 1998)'
_computing_publication_material 'enCIFer (Allen <i>et al.</i>,  2004)'
_computing_structure_refinement 'SHELXL97 (Sheldrick, 1997)'
_computing_structure_solution 'SHELXS97 (Sheldrick, 1997)'
_diffrn_ambient_temperature 295
_diffrn_measured_fraction_theta_full 0.996
_diffrn_measured_fraction_theta_max 0.996
_diffrn_measurement_device_type 'Oxford Diffraction Gemini R CCD'
_diffrn_measurement_method '\w and \f'
_diffrn_radiation_monochromator graphite
_diffrn_radiation_source 'fine-focus sealed tube'
_diffrn_radiation_type MoK\a
_diffrn_radiation_wavelength 0.71073
_diffrn_reflns_av_R_equivalents 0.0012
_diffrn_reflns_av_sigmaI/netI 0.0150
_diffrn_reflns_limit_h_max 10
_diffrn_reflns_limit_h_min -10
_diffrn_reflns_limit_k_max 30
_diffrn_reflns_limit_k_min 0
_diffrn_reflns_limit_l_max 0
_diffrn_reflns_limit_l_min -8
_diffrn_reflns_number 2724
_diffrn_reflns_theta_full 26.37
_diffrn_reflns_theta_max 26.37
_diffrn_reflns_theta_min 4.12
_diffrn_standards_number 0
_exptl_absorpt_coefficient_mu 0.246
_exptl_absorpt_correction_T_max 1.000
_exptl_absorpt_correction_T_min 0.987
_exptl_absorpt_correction_type analytical
_exptl_absorpt_process_details '(Clark & Reid, 1995)'
_exptl_crystal_colour yellow
_exptl_crystal_density_diffrn 1.489
_exptl_crystal_density_method 'not measured'
_exptl_crystal_description plate
_exptl_crystal_F_000 600
_exptl_crystal_size_max 0.50
_exptl_crystal_size_mid 0.22
_exptl_crystal_size_min 0.05
_refine_diff_density_max 0.534
_refine_diff_density_min -0.229
_refine_ls_extinction_method none
_refine_ls_goodness_of_fit_ref 1.066
_refine_ls_hydrogen_treatment constr
_refine_ls_matrix_type full
_refine_ls_number_parameters 190
_refine_ls_number_reflns 2624
_refine_ls_number_restraints 0
_refine_ls_restrained_S_all 1.066
_refine_ls_R_factor_all 0.0752
_refine_ls_R_factor_gt 0.0557
_refine_ls_shift/su_max 0.000
_refine_ls_shift/su_mean 0.000
_refine_ls_structure_factor_coef Fsqd
_refine_ls_weighting_details 'calc w=1/[\s^2^(Fo^2^)+(0.1192P)^2^] where P=(Fo^2^+2Fc^2^)/3'
_refine_ls_weighting_scheme calc
_refine_ls_wR_factor_gt 0.1555
_refine_ls_wR_factor_ref 0.1692
_reflns_number_gt 1971
_reflns_number_total 2624
_reflns_threshold_expression I>2\s(I)
_cod_data_source_file bi2054.cif
_cod_data_source_block I
_cod_original_sg_symbol_H-M 'P 21/c'
_cod_database_code 2210098
_cod_database_fobs_code 2210098

loop_
_symmetry_equiv_pos_as_xyz
'x, y, z'
'-x, y+1/2, -z+1/2'
'-x, -y, -z'
'x, -y-1/2, z-1/2'

loop_
_atom_site_type_symbol
_atom_site_label
_atom_site_fract_x
_atom_site_fract_y
_atom_site_fract_z
_atom_site_U_iso_or_equiv
_atom_site_adp_type
_atom_site_calc_flag
_atom_site_refinement_flags
_atom_site_occupancy
C C1 0.4708(2) 0.64860(8) -0.2453(3) 0.0553(5) Uani d . 1
C C2 0.3198(3) 0.64877(9) -0.3069(4) 0.0618(6) Uani d . 1
H H2A 0.2449 0.6317 -0.2312 0.074 Uiso calc R 1
C C3 0.2658(3) 0.67467(11) -0.4887(4) 0.0737(7) Uani d . 1
H H3A 0.1526 0.6741 -0.5308 0.088 Uiso calc R 1
C C4 0.3603(4) 0.70020(11) -0.6085(4) 0.0765(7) Uani d . 1
H H4A 0.3166 0.7159 -0.7319 0.092 Uiso calc R 1
C C5 0.5098(3) 0.70208(10) -0.5478(4) 0.0702(6) Uani d . 1
H H5A 0.5831 0.7199 -0.6239 0.084 Uiso calc R 1
C C6 0.5653(3) 0.67697(9) -0.3639(3) 0.0585(5) Uani d . 1
C C7 0.7140(3) 0.67708(8) -0.2547(4) 0.0601(6) Uani d . 1
C C8 0.8442(3) 0.69979(10) -0.3056(4) 0.0712(6) Uani d . 1
H H8A 0.8483 0.7182 -0.4285 0.085 Uiso calc R 1
C C9 0.9696(3) 0.69436(12) -0.1678(5) 0.0803(8) Uani d . 1
H H9A 1.0690 0.7102 -0.1940 0.096 Uiso calc R 1
C C10 0.9682(3) 0.66702(12) 0.0144(5) 0.0794(7) Uani d . 1
H H10A 1.0663 0.6648 0.1019 0.095 Uiso calc R 1
C C11 0.8372(3) 0.64417(10) 0.0705(4) 0.0680(6) Uani d . 1
H H11A 0.8341 0.6262 0.1946 0.082 Uiso calc R 1
C C12 0.7097(2) 0.64941(9) -0.0683(3) 0.0565(5) Uani d . 1
C C13 0.5594(2) 0.62752(8) -0.0594(3) 0.0541(5) Uani d . 1
C C14 0.5264(2) 0.59342(9) 0.0908(3) 0.0564(5) Uani d . 1
H H14A 0.6055 0.5933 0.2047 0.068 Uiso calc R 1
C C15 0.3975(2) 0.55943(9) 0.1030(3) 0.0538(5) Uani d . 1
C C16 0.3030(3) 0.53439(9) -0.0491(3) 0.0570(5) Uani d . 1
H H16A 0.3074 0.5409 -0.1870 0.068 Uiso calc R 1
C C17 0.2017(3) 0.49869(9) 0.0262(3) 0.0591(5) Uani d . 1
H H17A 0.1252 0.4775 -0.0564 0.071 Uiso calc R 1
C C18 0.2185(2) 0.49551(9) 0.2345(3) 0.0569(5) Uani d . 1
C C19 0.1374(3) 0.46084(10) 0.3598(4) 0.0689(6) Uani d . 1
H H19A 0.0565 0.4376 0.2945 0.083 Uiso calc R 1
O O1 0.1607(3) 0.45764(9) 0.5442(3) 0.0937(6) Uani d . 1
S S1 0.36008(7) 0.53720(3) 0.33862(8) 0.0647(3) Uani d . 1

loop_
_atom_site_aniso_label
_atom_site_aniso_U_11
_atom_site_aniso_U_22
_atom_site_aniso_U_33
_atom_site_aniso_U_12
_atom_site_aniso_U_13
_atom_site_aniso_U_23
C1 0.0573(12) 0.0521(11) 0.0568(12) 0.0073(9) 0.0083(9) 0.0003(9)
C2 0.0539(11) 0.0623(13) 0.0680(14) 0.0079(9) 0.0022(10) -0.0005(11)
C3 0.0715(14) 0.0734(15) 0.0727(17) 0.0132(12) -0.0051(12) 0.0052(12)
C4 0.0871(18) 0.0750(16) 0.0636(15) 0.0166(13) -0.0063(13) 0.0066(12)
C5 0.0804(16) 0.0663(14) 0.0645(15) 0.0051(11) 0.0113(12) 0.0102(11)
C6 0.0637(12) 0.0522(11) 0.0604(14) 0.0061(9) 0.0113(10) 0.0001(9)
C7 0.0604(12) 0.0523(12) 0.0699(15) 0.0033(9) 0.0169(10) -0.0013(10)
C8 0.0680(14) 0.0665(14) 0.0826(17) -0.0027(11) 0.0232(12) -0.0024(12)
C9 0.0615(14) 0.0759(16) 0.107(2) -0.0077(12) 0.0263(15) -0.0077(16)
C10 0.0547(14) 0.0836(17) 0.099(2) -0.0047(12) 0.0037(13) -0.0135(15)
C11 0.0586(13) 0.0714(14) 0.0730(15) -0.0027(11) 0.0039(11) -0.0041(12)
C12 0.0516(11) 0.0570(12) 0.0609(13) 0.0020(9) 0.0062(9) -0.0046(10)
C13 0.0522(10) 0.0539(11) 0.0559(13) 0.0035(9) 0.0058(9) -0.0053(9)
C14 0.0500(10) 0.0670(13) 0.0515(12) 0.0029(9) 0.0029(8) 0.0002(10)
C15 0.0522(11) 0.0625(12) 0.0471(12) 0.0086(9) 0.0071(8) 0.0025(9)
C16 0.0581(12) 0.0668(13) 0.0462(11) 0.0032(9) 0.0065(9) 0.0014(9)
C17 0.0588(12) 0.0657(13) 0.0520(12) 0.0024(10) 0.0029(9) -0.0001(9)
C18 0.0539(11) 0.0656(13) 0.0514(12) 0.0068(9) 0.0069(9) 0.0045(9)
C19 0.0694(14) 0.0784(16) 0.0599(15) -0.0019(11) 0.0122(11) 0.0047(11)
O1 0.1039(14) 0.1170(17) 0.0615(12) -0.0169(11) 0.0156(10) 0.0177(10)
S1 0.0672(4) 0.0803(5) 0.0456(4) -0.0041(3) 0.0021(3) 0.0045(2)

loop_
_atom_type_symbol
_atom_type_description
_atom_type_scat_dispersion_real
_atom_type_scat_dispersion_imag
_atom_type_scat_source
C C 0.0033 0.0016 'International Tables Vol C Tables 4.2.6.8 and 6.1.1.4'
H H 0.0000 0.0000 'International Tables Vol C Tables 4.2.6.8 and 6.1.1.4'
O O 0.0106 0.0060 'International Tables Vol C Tables 4.2.6.8 and 6.1.1.4'
S S 0.1246 0.1234 'International Tables Vol C Tables 4.2.6.8 and 6.1.1.4'

loop_
_geom_angle_atom_site_label_1
_geom_angle_atom_site_label_2
_geom_angle_atom_site_label_3
_geom_angle
C2 C1 C6 114.7(2)
C2 C1 C13 130.7(2)
C6 C1 C13 114.33(18)
C1 C2 C3 119.0(2)
C1 C2 H2A 120.5
C3 C2 H2A 120.5
C4 C3 C2 125.8(2)
C4 C3 H3A 117.1
C2 C3 H3A 117.1
C5 C4 C3 116.4(2)
C5 C4 H4A 121.8
C3 C4 H4A 121.8
C4 C5 C6 118.3(3)
C4 C5 H5A 120.9
C6 C5 H5A 120.9
C7 C6 C1 103.4(2)
C7 C6 C5 130.8(2)
C1 C6 C5 125.7(2)
C8 C7 C6 126.1(3)
C8 C7 C12 123.0(2)
C6 C7 C12 110.9(2)
C7 C8 C9 112.6(3)
C7 C8 H8A 123.7
C9 C8 H8A 123.7
C8 C9 C10 125.2(2)
C8 C9 H9A 117.4
C10 C9 H9A 117.4
C11 C10 C9 123.3(2)
C11 C10 H10A 118.3
C9 C10 H10A 118.3
C10 C11 C12 111.8(3)
C10 C11 H11A 124.1
C12 C11 H11A 124.1
C11 C12 C13 125.7(2)
C11 C12 C7 124.1(2)
C13 C12 C7 110.2(2)
C14 C13 C12 122.6(2)
C14 C13 C1 136.33(19)
C12 C13 C1 100.95(19)
C13 C14 C15 130.3(2)
C13 C14 H14A 114.8
C15 C14 H14A 114.8
C16 C15 C14 128.0(2)
C16 C15 S1 113.24(17)
C14 C15 S1 118.25(16)
C17 C16 C15 109.8(2)
C17 C16 H16A 125.1
C15 C16 H16A 125.1
C16 C17 C18 114.9(2)
C16 C17 H17A 122.6
C18 C17 H17A 122.6
C17 C18 C19 129.2(2)
C17 C18 S1 111.87(17)
C19 C18 S1 118.86(17)
O1 C19 C18 127.3(2)
O1 C19 H19A 116.4
C18 C19 H19A 116.4
C18 S1 C15 90.20(11)

loop_
_geom_bond_atom_site_label_1
_geom_bond_atom_site_label_2
_geom_bond_distance
C1 C2 1.248(3)
C1 C6 1.348(3)
C1 C13 1.440(3)
C2 C3 1.378(3)
C2 H2A 0.930
C3 C4 1.321(4)
C3 H3A 0.930
C4 C5 1.237(3)
C4 H4A 0.930
C5 C6 1.384(3)
C5 H5A 0.930
C6 C7 1.333(3)
C7 C8 1.274(3)
C7 C12 1.404(3)
C8 C9 1.290(4)
C8 H8A 0.930
C9 C10 1.373(4)
C9 H9A 0.930
C10 C11 1.294(3)
C10 H10A 0.930
C11 C12 1.306(3)
C11 H11A 0.930
C12 C13 1.341(3)
C13 C14 1.340(3)
C14 C15 1.341(3)
C14 H14A 0.930
C15 C16 1.334(3)
C15 S1 1.708(2)
C16 C17 1.329(3)
C16 H16A 0.930
C17 C18 1.369(3)
C17 H17A 0.930
C18 C19 1.396(3)
C18 S1 1.618(2)
C19 O1 1.213(3)
C19 H19A 0.930

loop_
_geom_hbond_atom_site_label_D
_geom_hbond_atom_site_label_H
_geom_hbond_atom_site_label_A
_geom_hbond_site_symmetry_A
_geom_hbond_distance_DH
_geom_hbond_distance_HA
_geom_hbond_distance_DA
_geom_hbond_angle_DHA
C11 H11A O1 3_666 0.93 2.652 3.533(3) 158.10
C14 H14A O1 3_666 0.93 2.668 3.510(3) 151.73
C16 H16A O1 1_554 0.93 2.841 3.351(3) 115.4
C17 H17A O1 1_554 0.93 2.731 3.312(2) 121.4

loop_
_geom_torsion_atom_site_label_1
_geom_torsion_atom_site_label_2
_geom_torsion_atom_site_label_3
_geom_torsion_atom_site_label_4
_geom_torsion
C6 C1 C2 C3 3.0(3)
C13 C1 C2 C3 176.5(2)
C1 C2 C3 C4 0.0(4)
C2 C3 C4 C5 -2.1(4)
C3 C4 C5 C6 0.9(4)
C2 C1 C6 C7 171.9(2)
C13 C1 C6 C7 -2.6(2)
C2 C1 C6 C5 -4.3(3)
C13 C1 C6 C5 -178.9(2)
C4 C5 C6 C7 -172.9(3)
C4 C5 C6 C1 2.3(4)
C1 C6 C7 C8 -179.4(2)
C5 C6 C7 C8 -3.4(4)
C1 C6 C7 C12 -0.8(2)
C5 C6 C7 C12 175.2(2)
C6 C7 C8 C9 178.5(2)
C12 C7 C8 C9 0.1(3)
C7 C8 C9 C10 0.6(4)
C8 C9 C10 C11 -1.4(4)
C9 C10 C11 C12 1.3(4)
C10 C11 C12 C13 176.1(2)
C10 C11 C12 C7 -0.7(3)
C8 C7 C12 C11 0.0(4)
C6 C7 C12 C11 -178.6(2)
C8 C7 C12 C13 -177.2(2)
C6 C7 C12 C13 4.1(3)
C11 C12 C13 C14 -5.3(4)
C7 C12 C13 C14 171.95(19)
C11 C12 C13 C1 177.7(2)
C7 C12 C13 C1 -5.1(2)
C2 C1 C13 C14 15.1(4)
C6 C1 C13 C14 -171.4(2)
C2 C1 C13 C12 -168.6(2)
C6 C1 C13 C12 5.0(2)
C12 C13 C14 C15 -164.6(2)
C1 C13 C14 C15 11.2(4)
C13 C14 C15 C16 28.2(4)
C13 C14 C15 S1 -160.86(19)
C14 C15 C16 C17 172.2(2)
S1 C15 C16 C17 0.8(2)
C15 C16 C17 C18 -0.7(3)
C16 C17 C18 C19 -176.9(2)
C16 C17 C18 S1 0.3(3)
C17 C18 C19 O1 176.7(2)
S1 C18 C19 O1 -0.3(4)
C17 C18 S1 C15 0.17(17)
C19 C18 S1 C15 177.64(18)
C16 C15 S1 C18 -0.59(17)
C14 C15 S1 C18 -172.82(18)

loop_
_cod_related_entry_id
_cod_related_entry_database
_cod_related_entry_code
1 ChemSpider 21127603
